data_7158569
loop_
_publ_author_name
'Llobat, Alberto'
'Escorihuela, Jorge'
'Ram\'irez de Arellano, Carmen'
'Fustero, Santos'
'Medio-Sim\'on, Mercedes'

_publ_section_title
;
 Intramolecular rhodium-catalysed [2 + 2 + 2] cycloaddition of linear
 chiral N-bridged triynes: straightforward access to fused
 tetrahydroisoquinoline core
;
_journal_name_full 'Organic &amp; Biomolecular Chemistry'
_journal_paper_doi 10.1039/D2OB00340F
_journal_year 2022
_chemical_absolute_configuration ad
_chemical_formula_sum 'C153 H106 Cl2 F40 N8 O16 S8'
_chemical_formula_weight 3399.83
_space_group_crystal_system orthorhombic
_space_group_IT_number 19
_space_group_name_Hall 'P 2ac 2ab'
_space_group_name_H-M_alt 'P 21 21 21'
_atom_sites_solution_hydrogens geom
_atom_sites_solution_primary dual
_audit_creation_method SHELXL-2018/3
_audit_update_record
;
2021-07-29 deposited with the CCDC.	2022-03-08 downloaded from the CCDC.
;
_cell_angle_alpha 90
_cell_angle_beta 90
_cell_angle_gamma 90
_cell_formula_units_Z 1
_cell_length_a 7.7647(5)
_cell_length_b 12.5408(11)
_cell_length_c 38.014(3)
_cell_measurement_reflns_used 9938
_cell_measurement_temperature 120(2)
_cell_measurement_theta_max 29.50
_cell_measurement_theta_min 2.68
_cell_volume 3701.6(5)
_computing_cell_refinement 'Bruker, APEX3 v2019.11'
_computing_data_collection 'Bruker, APEX3 v2019.11'
_computing_data_reduction 'Bruker, APEX3 v2019.11'
_computing_molecular_graphics 'CrystalMaker v9.2, 2017'
_computing_publication_material 'SHELXL-2018/3 (Sheldrick, 2018)'
_computing_structure_refinement 'SHELXL-2018/3 (Sheldrick, 2018)'
_computing_structure_solution 'SHELXT 2018/2 (Sheldrick, 2018)'
_diffrn_ambient_temperature 120(2)
_diffrn_measured_fraction_theta_full 0.995
_diffrn_measured_fraction_theta_max 0.995
_diffrn_measurement_device_type 'Bruker APEX-II CCD'
_diffrn_measurement_method '\f and \w scans'
_diffrn_radiation_type MoK\a
_diffrn_radiation_wavelength 0.71073
_diffrn_reflns_av_R_equivalents 0.0451
_diffrn_reflns_av_unetI/netI 0.0256
_diffrn_reflns_Laue_measured_fraction_full 0.995
_diffrn_reflns_Laue_measured_fraction_max 0.995
_diffrn_reflns_limit_h_max 10
_diffrn_reflns_limit_h_min -10
_diffrn_reflns_limit_k_max 17
_diffrn_reflns_limit_k_min -17
_diffrn_reflns_limit_l_max 52
_diffrn_reflns_limit_l_min -52
_diffrn_reflns_number 127114
_diffrn_reflns_point_group_measured_fraction_full 0.992
_diffrn_reflns_point_group_measured_fraction_max 0.992
_diffrn_reflns_theta_full 29.717
_diffrn_reflns_theta_max 29.717
_diffrn_reflns_theta_min 2.677
_exptl_absorpt_coefficient_mu 0.275
_exptl_absorpt_correction_T_max 0.7459
_exptl_absorpt_correction_T_min 0.6755
_exptl_absorpt_correction_type multi-scan
_exptl_absorpt_process_details 'SADABS-2016/2, Bruker-AXS'
_exptl_crystal_colour colourless
_exptl_crystal_density_diffrn 1.525
_exptl_crystal_description spike
_exptl_crystal_F_000 1730
_exptl_crystal_size_max 0.30
_exptl_crystal_size_mid 0.16
_exptl_crystal_size_min 0.06
_refine_diff_density_max 0.569
_refine_diff_density_min -0.369
_refine_diff_density_rms 0.081
_refine_ls_abs_structure_details
; 
 Flack x determined using 3767 quotients [(I+)-(I-)]/[(I+)+(I-)] 
 (Parsons, Flack and Wagner, Acta Cryst. B69 (2013) 249-259). 
;
_refine_ls_abs_structure_Flack 0.033(19)
_refine_ls_extinction_method none
_refine_ls_goodness_of_fit_ref 1.144
_refine_ls_hydrogen_treatment constr
_refine_ls_matrix_type full
_refine_ls_number_parameters 562
_refine_ls_number_reflns 10449
_refine_ls_number_restraints 58
_refine_ls_restrained_S_all 1.147
_refine_ls_R_factor_all 0.0583
_refine_ls_R_factor_gt 0.0523
_refine_ls_shift/su_max 0.001
_refine_ls_shift/su_mean 0.000
_refine_ls_structure_factor_coef Fsqd
_refine_ls_weighting_details 'w=1/[\s^2^(Fo^2^)+(0.0635P)^2^+3.0666P] where P=(Fo^2^+2Fc^2^)/3'
_refine_ls_weighting_scheme calc
_refine_ls_wR_factor_gt 0.1317
_refine_ls_wR_factor_ref 0.1371
_reflns_Friedel_coverage 0.778
_reflns_Friedel_fraction_full 0.989
_reflns_Friedel_fraction_max 0.989
_reflns_number_gt 9811
_reflns_number_total 10449
_reflns_threshold_expression 'I > 2\s(I)'
_cod_data_source_file d2ob00340f2.cif
_cod_data_source_block MM_aln459
_cod_database_code 7158569
_shelx_shelxl_version_number 2018/3
_shelx_space_group_comment
; 
The symmetry employed for this shelxl refinement is uniquely defined 
by the following loop, which should always be used as a source of 
symmetry information in preference to the above space-group names. 
They are only intended as comments. 
;

loop_
_space_group_symop_operation_xyz
'x, y, z'
'-x+1/2, -y, z+1/2'
'x+1/2, -y+1/2, -z'
'-x, y+1/2, -z+1/2'

loop_
_atom_site_label
_atom_site_type_symbol
_atom_site_fract_x
_atom_site_fract_y
_atom_site_fract_z
_atom_site_U_iso_or_equiv
_atom_site_adp_type
_atom_site_occupancy
_atom_site_site_symmetry_order
_atom_site_calc_flag
_atom_site_refinement_flags_posn
_atom_site_refinement_flags_adp
_atom_site_refinement_flags_occupancy
_atom_site_disorder_assembly
_atom_site_disorder_group
S1 S 0.50460(11) 0.77387(6) 0.63275(2) 0.01890(15) Uani 1 1 d . . . . .
S2 S -0.08064(12) 0.96182(8) 0.75585(2) 0.02615(19) Uani 1 1 d . . . . .
F32 F 0.6488(3) 0.9437(2) 0.54441(6) 0.0323(5) Uani 1 1 d . . . . .
F33 F 0.5706(4) 0.8736(2) 0.47961(6) 0.0409(6) Uani 1 1 d . . . . .
F34 F 0.2392(4) 0.8192(2) 0.46334(6) 0.0394(6) Uani 1 1 d . . . . .
F35 F -0.0134(3) 0.8476(2) 0.51142(6) 0.0379(6) Uani 1 1 d . . . . .
F36 F 0.0645(3) 0.9066(2) 0.57753(6) 0.0309(5) Uani 1 1 d . . . . .
F82 F 0.0322(3) 1.20412(17) 0.82910(6) 0.0281(5) Uani 1 1 d . . . . .
F83 F 0.0199(3) 1.1714(2) 0.89883(6) 0.0341(5) Uani 1 1 d . . . . .
F84 F 0.1806(4) 0.9976(2) 0.92784(6) 0.0402(6) Uani 1 1 d . . . . .
F85 F 0.3600(4) 0.8630(2) 0.88594(6) 0.0365(6) Uani 1 1 d . . . . .
F86 F 0.3698(3) 0.89308(18) 0.81601(6) 0.0302(5) Uani 1 1 d . . . . .
O5 O 0.5401(3) 0.7679(2) 0.66999(7) 0.0277(5) Uani 1 1 d . . . . .
O6 O 0.6435(3) 0.7913(2) 0.60848(7) 0.0256(5) Uani 1 1 d . . . . .
O7 O -0.1571(4) 1.0283(3) 0.78233(8) 0.0391(7) Uani 1 1 d . . . . .
O8 O -0.1273(4) 0.8514(3) 0.75354(8) 0.0360(7) Uani 1 1 d . . . . .
N2 N 0.3619(4) 0.8679(2) 0.62538(7) 0.0188(5) Uani 1 1 d . . . . .
N9 N 0.1280(4) 0.9676(3) 0.76303(7) 0.0219(6) Uani 1 1 d . . . . .
C1 C 0.2378(4) 0.8912(3) 0.65384(8) 0.0204(6) Uani 1 1 d . . . . .
H1A H 0.231181 0.829762 0.670140 0.025 Uiso 1 1 calc R U . . .
H1B H 0.121836 0.903031 0.643729 0.025 Uiso 1 1 calc R U . . .
C3 C 0.4091(4) 0.9551(3) 0.60097(8) 0.0179(6) Uani 1 1 d . . . . .
H3 H 0.536877 0.964544 0.601943 0.021 Uiso 1 1 calc R U . . .
C4 C 0.3246(5) 1.0600(3) 0.61336(8) 0.0210(6) Uani 1 1 d . . . . .
H4A H 0.378004 1.120799 0.600823 0.025 Uiso 1 1 calc R U . . .
H4B H 0.200513 1.058855 0.607415 0.025 Uiso 1 1 calc R U . . .
C4A C 0.3455(4) 1.0754(3) 0.65248(9) 0.0196(6) Uani 1 1 d . . . . .
C5 C 0.4077(5) 1.1680(3) 0.66784(9) 0.0228(6) Uani 1 1 d . . . . .
H5 H 0.442476 1.226104 0.653451 0.027 Uiso 1 1 calc R U . . .
C6 C 0.4191(5) 1.1762(3) 0.70423(9) 0.0261(7) Uani 1 1 d . . . . .
H6 H 0.461976 1.239732 0.714633 0.031 Uiso 1 1 calc R U . . .
C6A C 0.3681(4) 1.0916(3) 0.72547(8) 0.0208(6) Uani 1 1 d . . . . .
C7 C 0.3741(5) 1.0949(3) 0.76508(8) 0.0231(7) Uani 1 1 d . . . . .
H7A H 0.406746 1.167277 0.773007 0.028 Uiso 1 1 calc R U . . .
H7B H 0.461888 1.044055 0.773768 0.028 Uiso 1 1 calc R U . . .
C8 C 0.1964(4) 1.0652(3) 0.78021(8) 0.0204(6) Uani 1 1 d . . . . .
H8 H 0.115459 1.125166 0.774934 0.025 Uiso 1 1 calc R U . . .
C10 C 0.2394(5) 0.9152(3) 0.73608(8) 0.0217(6) Uani 1 1 d . . . . .
H10A H 0.172814 0.859765 0.723486 0.026 Uiso 1 1 calc R U . . .
H10B H 0.338626 0.880385 0.747722 0.026 Uiso 1 1 calc R U . . .
C10A C 0.3033(4) 0.9980(3) 0.71018(9) 0.0198(6) Uani 1 1 d . . . . .
C10B C 0.2945(4) 0.9890(3) 0.67356(8) 0.0177(6) Uani 1 1 d . . . . .
C21 C 0.4040(4) 0.6534(3) 0.62078(9) 0.0200(6) Uani 1 1 d . . . . .
C22 C 0.3407(5) 0.5853(3) 0.64652(9) 0.0238(7) Uani 1 1 d . . . . .
H22 H 0.344924 0.605098 0.670628 0.029 Uiso 1 1 calc R U . . .
C23 C 0.2715(5) 0.4885(3) 0.63660(11) 0.0282(7) Uani 1 1 d . . . . .
H23 H 0.227209 0.441885 0.654096 0.034 Uiso 1 1 calc R U . . .
C24 C 0.2653(5) 0.4578(3) 0.60124(12) 0.0319(8) Uani 1 1 d . . . . .
C25 C 0.3277(6) 0.5279(3) 0.57580(10) 0.0315(8) Uani 1 1 d . . . . .
H25 H 0.322909 0.508217 0.551689 0.038 Uiso 1 1 calc R U . . .
C26 C 0.3968(5) 0.6260(3) 0.58511(9) 0.0257(7) Uani 1 1 d . . . . .
H26 H 0.438331 0.673623 0.567622 0.031 Uiso 1 1 calc R U . . .
C27 C 0.1939(7) 0.3507(4) 0.59081(16) 0.0463(12) Uani 1 1 d . . . . .
H27A H 0.158734 0.311600 0.611931 0.070 Uiso 1 1 calc R U . . .
H27B H 0.282553 0.310077 0.578280 0.070 Uiso 1 1 calc R U . . .
H27C H 0.093989 0.360854 0.575416 0.070 Uiso 1 1 calc R U . . .
C31 C 0.3607(4) 0.9257(3) 0.56362(8) 0.0195(6) Uani 1 1 d . . . . .
C32 C 0.4846(5) 0.9183(3) 0.53740(8) 0.0239(6) Uani 1 1 d . . . . .
C33 C 0.4464(5) 0.8824(3) 0.50366(9) 0.0277(8) Uani 1 1 d . . . . .
C34 C 0.2775(6) 0.8556(3) 0.49539(9) 0.0294(8) Uani 1 1 d . . . . .
C35 C 0.1497(5) 0.8676(3) 0.52007(10) 0.0270(7) Uani 1 1 d . . . . .
C36 C 0.1921(5) 0.9008(3) 0.55394(9) 0.0233(7) Uani 1 1 d . . . . .
C81 C 0.1991(4) 1.0493(3) 0.81989(8) 0.0206(6) Uani 1 1 d . . . . .
C82 C 0.1137(4) 1.1185(3) 0.84237(9) 0.0214(6) Uani 1 1 d . . . . .
C83 C 0.1071(5) 1.1041(3) 0.87851(9) 0.0256(7) Uani 1 1 d . . . . .
C84 C 0.1876(5) 1.0165(3) 0.89303(9) 0.0273(7) Uani 1 1 d . . . . .
C85 C 0.2771(5) 0.9470(3) 0.87175(9) 0.0249(7) Uani 1 1 d . . . . .
C86 C 0.2810(5) 0.9634(3) 0.83580(9) 0.0231(7) Uani 1 1 d . . . . .
C91 C -0.1179(4) 1.0192(3) 0.71395(10) 0.0248(7) Uani 1 1 d . . . . .
C92 C -0.0881(5) 1.1273(3) 0.70776(11) 0.0297(8) Uani 1 1 d . . . . .
H92 H -0.057456 1.173497 0.726558 0.036 Uiso 1 1 calc R U . . .
C93 C -0.1039(5) 1.1664(3) 0.67378(12) 0.0318(8) Uani 1 1 d . . . . .
H93 H -0.083291 1.239907 0.669490 0.038 Uiso 1 1 calc R U . . .
C94 C -0.1490(5) 1.1008(3) 0.64596(11) 0.0299(8) Uani 1 1 d . . . . .
C95 C -0.1812(5) 0.9939(3) 0.65285(10) 0.0287(8) Uani 1 1 d . . . . .
H95 H -0.214625 0.948422 0.634067 0.034 Uiso 1 1 calc R U . . .
C96 C -0.1659(4) 0.9517(3) 0.68657(10) 0.0248(7) Uani 1 1 d . . . . .
H96 H -0.187839 0.878337 0.690823 0.030 Uiso 1 1 calc R U . . .
C97 C -0.1677(6) 1.1412(4) 0.60888(12) 0.0383(9) Uani 1 1 d . . . . .
H97A H -0.286321 1.165202 0.605044 0.057 Uiso 1 1 calc R U . . .
H97B H -0.140391 1.083771 0.592311 0.057 Uiso 1 1 calc R U . . .
H97C H -0.088489 1.200991 0.605135 0.057 Uiso 1 1 calc R U . . .
C1A C 0.412(5) 0.803(2) 0.9819(8) 0.040(8) Uani 0.120(4) 1 d D U P A -1
H1AA H 0.427661 0.845738 0.960320 0.048 Uiso 0.120(4) 1 calc R U P A -1
H1AB H 0.286424 0.799393 0.986333 0.048 Uiso 0.120(4) 1 calc R U P A -1
Cl1A Cl 0.494(2) 0.8692(9) 1.0134(3) 0.061(4) Uani 0.120(4) 1 d D U P A -1
Cl2A Cl 0.4721(19) 0.6820(10) 0.9721(3) 0.060(4) Uani 0.120(4) 1 d D U P A -1
C1B C 0.957(3) 0.750(3) 1.0090(11) 0.049(9) Uani 0.130(4) 1 d D U P A -2
H1BA H 0.912781 0.821970 1.003612 0.059 Uiso 0.130(4) 1 calc R U P A -2
H1BB H 0.965169 0.745658 1.034988 0.059 Uiso 0.130(4) 1 calc R U P A -2
Cl1B Cl 1.146(3) 0.748(3) 0.9953(7) 0.136(9) Uani 0.130(4) 1 d D U P A -2
Cl2B Cl 0.807(3) 0.670(2) 0.9985(7) 0.127(8) Uani 0.130(4) 1 d D U P A -2

loop_
_atom_site_aniso_label
_atom_site_aniso_U_11
_atom_site_aniso_U_22
_atom_site_aniso_U_33
_atom_site_aniso_U_23
_atom_site_aniso_U_13
_atom_site_aniso_U_12
S1 0.0196(4) 0.0177(3) 0.0194(3) 0.0007(3) -0.0017(3) 0.0013(3)
S2 0.0206(4) 0.0325(5) 0.0254(4) -0.0043(3) 0.0046(3) -0.0067(3)
F32 0.0237(11) 0.0472(15) 0.0261(10) -0.0001(10) 0.0039(8) -0.0059(10)
F33 0.0430(14) 0.0581(17) 0.0215(10) -0.0041(11) 0.0107(10) -0.0054(13)
F34 0.0515(16) 0.0478(15) 0.0190(10) -0.0069(10) -0.0078(10) -0.0031(13)
F35 0.0305(12) 0.0464(14) 0.0367(12) -0.0093(11) -0.0132(10) -0.0026(11)
F36 0.0209(10) 0.0427(13) 0.0289(10) -0.0083(10) 0.0001(8) -0.0007(9)
F82 0.0302(12) 0.0233(10) 0.0309(10) -0.0030(8) 0.0033(9) 0.0055(8)
F83 0.0308(12) 0.0439(14) 0.0276(10) -0.0145(10) 0.0082(9) 0.0009(11)
F84 0.0464(15) 0.0541(17) 0.0200(10) 0.0004(10) 0.0025(10) -0.0073(13)
F85 0.0461(14) 0.0281(12) 0.0352(12) 0.0070(10) -0.0040(11) 0.0011(11)
F86 0.0375(12) 0.0241(11) 0.0291(10) -0.0058(9) 0.0029(9) 0.0083(9)
O5 0.0314(14) 0.0280(13) 0.0237(11) 0.0012(10) -0.0092(10) 0.0004(11)
O6 0.0193(11) 0.0237(13) 0.0337(12) 0.0001(10) 0.0043(10) 0.0036(9)
O7 0.0248(14) 0.060(2) 0.0324(14) -0.0118(14) 0.0083(11) -0.0023(14)
O8 0.0335(15) 0.0371(16) 0.0375(14) 0.0041(12) 0.0009(12) -0.0174(12)
N2 0.0218(13) 0.0173(13) 0.0174(11) 0.0008(9) 0.0019(10) 0.0024(10)
N9 0.0204(13) 0.0268(15) 0.0183(12) -0.0061(11) 0.0024(10) -0.0037(11)
C1 0.0199(15) 0.0211(15) 0.0203(13) -0.0052(12) 0.0023(11) -0.0020(12)
C3 0.0194(14) 0.0190(14) 0.0154(12) 0.0007(11) -0.0022(11) -0.0008(12)
C4 0.0270(17) 0.0157(14) 0.0203(13) -0.0002(11) -0.0014(12) 0.0008(12)
C4A 0.0201(15) 0.0180(14) 0.0208(13) -0.0024(11) -0.0001(12) 0.0010(12)
C5 0.0245(16) 0.0210(16) 0.0230(14) -0.0017(12) 0.0022(13) -0.0051(13)
C6 0.0292(18) 0.0228(16) 0.0264(15) -0.0045(13) 0.0022(14) -0.0093(14)
C6A 0.0179(15) 0.0247(16) 0.0198(13) -0.0024(12) 0.0014(11) -0.0048(12)
C7 0.0207(16) 0.0290(18) 0.0197(13) -0.0060(13) 0.0030(11) -0.0063(13)
C8 0.0212(15) 0.0214(16) 0.0187(13) -0.0029(12) 0.0012(11) -0.0012(12)
C10 0.0244(16) 0.0198(15) 0.0208(14) -0.0039(12) 0.0035(12) -0.0011(13)
C10A 0.0181(14) 0.0205(15) 0.0206(13) -0.0015(12) 0.0018(11) -0.0001(12)
C10B 0.0167(14) 0.0162(14) 0.0202(13) -0.0044(11) 0.0005(10) -0.0011(11)
C21 0.0207(15) 0.0154(14) 0.0239(14) -0.0006(11) -0.0012(12) 0.0009(12)
C22 0.0204(16) 0.0236(16) 0.0274(15) 0.0019(13) 0.0024(13) 0.0012(13)
C23 0.0254(17) 0.0184(16) 0.041(2) 0.0037(15) 0.0024(15) 0.0018(13)
C24 0.0268(18) 0.0221(17) 0.047(2) -0.0038(16) -0.0030(16) 0.0016(14)
C25 0.038(2) 0.0272(19) 0.0291(16) -0.0070(15) -0.0037(15) 0.0022(16)
C26 0.0311(19) 0.0231(17) 0.0228(14) 0.0007(12) 0.0014(13) 0.0019(14)
C27 0.047(3) 0.024(2) 0.068(3) -0.007(2) -0.005(2) -0.0064(19)
C31 0.0225(15) 0.0199(15) 0.0162(12) -0.0009(11) -0.0025(11) 0.0010(12)
C32 0.0250(16) 0.0264(16) 0.0204(13) -0.0003(12) 0.0002(13) -0.0029(14)
C33 0.0324(19) 0.0331(19) 0.0176(13) 0.0012(13) 0.0051(13) 0.0015(15)
C34 0.041(2) 0.0284(18) 0.0192(15) -0.0025(13) -0.0077(14) -0.0011(16)
C35 0.0282(18) 0.0269(18) 0.0258(15) -0.0025(14) -0.0082(14) -0.0002(14)
C36 0.0218(16) 0.0277(17) 0.0205(14) -0.0018(13) -0.0032(12) 0.0005(13)
C81 0.0202(15) 0.0210(15) 0.0206(13) -0.0031(12) 0.0011(11) -0.0026(12)
C82 0.0194(15) 0.0202(15) 0.0246(14) -0.0030(12) 0.0016(11) -0.0010(12)
C83 0.0232(17) 0.0315(18) 0.0222(14) -0.0084(13) 0.0032(12) -0.0024(14)
C84 0.0294(18) 0.034(2) 0.0185(14) -0.0032(14) 0.0023(13) -0.0082(15)
C85 0.0270(17) 0.0210(16) 0.0267(16) 0.0011(13) -0.0026(13) -0.0012(13)
C86 0.0232(16) 0.0223(16) 0.0240(15) -0.0065(13) 0.0027(12) -0.0019(13)
C91 0.0162(15) 0.0274(18) 0.0307(16) -0.0075(14) -0.0019(12) 0.0010(12)
C92 0.0257(18) 0.0246(18) 0.0389(19) -0.0071(15) -0.0033(15) 0.0006(14)
C93 0.030(2) 0.0195(17) 0.046(2) -0.0011(15) -0.0073(16) 0.0003(14)
C94 0.0176(16) 0.032(2) 0.0398(19) 0.0004(16) -0.0058(14) 0.0029(14)
C95 0.0216(17) 0.0305(19) 0.0342(18) -0.0060(15) -0.0069(14) 0.0008(14)
C96 0.0191(15) 0.0225(16) 0.0327(16) -0.0042(14) -0.0033(13) -0.0012(13)
C97 0.032(2) 0.036(2) 0.047(2) 0.0068(19) -0.0085(18) 0.0027(17)
C1A 0.040(8) 0.040(8) 0.039(8) 0.000(3) 0.001(3) 0.001(3)
Cl1A 0.085(8) 0.040(5) 0.056(6) -0.006(4) -0.005(6) 0.013(6)
Cl2A 0.076(8) 0.053(6) 0.052(6) -0.022(5) -0.002(5) -0.003(6)
C1B 0.050(10) 0.049(10) 0.049(10) 0.001(3) 0.000(3) 0.000(3)
Cl1B 0.140(10) 0.138(10) 0.128(10) 0.004(5) -0.005(5) 0.002(5)
Cl2B 0.137(9) 0.121(9) 0.123(9) 0.004(5) 0.003(5) -0.002(5)

loop_
_atom_type_symbol
_atom_type_description
_atom_type_scat_dispersion_real
_atom_type_scat_dispersion_imag
_atom_type_scat_source
C C 0.0033 0.0016 'International Tables Vol C Tables 4.2.6.8 and 6.1.1.4'
H H 0.0000 0.0000 'International Tables Vol C Tables 4.2.6.8 and 6.1.1.4'
Cl Cl 0.1484 0.1585 'International Tables Vol C Tables 4.2.6.8 and 6.1.1.4'
F F 0.0171 0.0103 'International Tables Vol C Tables 4.2.6.8 and 6.1.1.4'
N N 0.0061 0.0033 'International Tables Vol C Tables 4.2.6.8 and 6.1.1.4'
O O 0.0106 0.0060 'International Tables Vol C Tables 4.2.6.8 and 6.1.1.4'
S S 0.1246 0.1234 'International Tables Vol C Tables 4.2.6.8 and 6.1.1.4'

loop_
_geom_angle_atom_site_label_1
_geom_angle_atom_site_label_2
_geom_angle_atom_site_label_3
_geom_angle
_geom_angle_site_symmetry_1
_geom_angle_site_symmetry_3
_geom_angle_publ_flag
O6 S1 O5 119.62(17) . . ?
O6 S1 N2 106.71(15) . . ?
O5 S1 N2 109.47(15) . . ?
O6 S1 C21 107.33(16) . . ?
O5 S1 C21 107.08(16) . . ?
N2 S1 C21 105.83(16) . . ?
O8 S2 O7 120.0(2) . . ?
O8 S2 N9 107.53(19) . . ?
O7 S2 N9 105.40(17) . . ?
O8 S2 C91 107.21(18) . . ?
O7 S2 C91 109.1(2) . . ?
N9 S2 C91 106.99(16) . . ?
C1 N2 C3 118.3(3) . . ?
C1 N2 S1 117.2(2) . . ?
C3 N2 S1 118.1(2) . . ?
C8 N9 C10 117.2(3) . . ?
C8 N9 S2 117.5(2) . . ?
C10 N9 S2 115.9(2) . . ?
N2 C1 C10B 109.6(3) . . ?
N2 C3 C31 110.3(3) . . ?
N2 C3 C4 109.5(3) . . ?
C31 C3 C4 112.9(3) . . ?
C4A C4 C3 111.4(3) . . ?
C5 C4A C10B 120.3(3) . . ?
C5 C4A C4 124.0(3) . . ?
C10B C4A C4 115.7(3) . . ?
C4A C5 C6 120.2(3) . . ?
C5 C6 C6A 120.2(3) . . ?
C6 C6A C10A 120.0(3) . . ?
C6 C6A C7 123.4(3) . . ?
C10A C6A C7 116.6(3) . . ?
C6A C7 C8 109.8(3) . . ?
N9 C8 C81 109.4(3) . . ?
N9 C8 C7 110.8(3) . . ?
C81 C8 C7 112.9(3) . . ?
N9 C10 C10A 109.5(3) . . ?
C10B C10A C6A 119.8(3) . . ?
C10B C10A C10 125.2(3) . . ?
C6A C10A C10 114.9(3) . . ?
C10A C10B C4A 119.5(3) . . ?
C10A C10B C1 125.2(3) . . ?
C4A C10B C1 115.3(3) . . ?
C22 C21 C26 121.1(3) . . ?
C22 C21 S1 120.2(3) . . ?
C26 C21 S1 118.6(3) . . ?
C23 C22 C21 119.1(3) . . ?
C22 C23 C24 121.2(4) . . ?
C25 C24 C23 118.7(4) . . ?
C25 C24 C27 120.5(4) . . ?
C23 C24 C27 120.7(4) . . ?
C26 C25 C24 121.1(4) . . ?
C25 C26 C21 118.7(3) . . ?
C32 C31 C36 116.5(3) . . ?
C32 C31 C3 121.2(3) . . ?
C36 C31 C3 122.3(3) . . ?
F32 C32 C31 120.0(3) . . ?
F32 C32 C33 117.6(3) . . ?
C31 C32 C33 122.4(3) . . ?
F33 C33 C34 120.5(3) . . ?
F33 C33 C32 120.3(4) . . ?
C34 C33 C32 119.2(3) . . ?
F34 C34 C35 120.0(4) . . ?
F34 C34 C33 120.0(4) . . ?
C35 C34 C33 120.0(3) . . ?
F35 C35 C34 119.8(3) . . ?
F35 C35 C36 120.6(3) . . ?
C34 C35 C36 119.6(4) . . ?
F36 C36 C35 117.4(3) . . ?
F36 C36 C31 120.4(3) . . ?
C35 C36 C31 122.2(3) . . ?
C82 C81 C86 115.8(3) . . ?
C82 C81 C8 121.4(3) . . ?
C86 C81 C8 122.7(3) . . ?
F82 C82 C83 117.3(3) . . ?
F82 C82 C81 119.6(3) . . ?
C83 C82 C81 123.1(3) . . ?
F83 C83 C84 120.3(3) . . ?
F83 C83 C82 120.8(4) . . ?
C84 C83 C82 118.9(3) . . ?
F84 C84 C85 119.1(4) . . ?
F84 C84 C83 121.0(3) . . ?
C85 C84 C83 119.8(3) . . ?
F85 C85 C84 120.0(3) . . ?
F85 C85 C86 120.1(3) . . ?
C84 C85 C86 119.8(3) . . ?
F86 C86 C85 117.7(3) . . ?
F86 C86 C81 119.9(3) . . ?
C85 C86 C81 122.4(3) . . ?
C96 C91 C92 120.6(4) . . ?
C96 C91 S2 118.0(3) . . ?
C92 C91 S2 121.3(3) . . ?
C93 C92 C91 119.0(4) . . ?
C94 C93 C92 121.6(4) . . ?
C93 C94 C95 118.4(4) . . ?
C93 C94 C97 122.6(4) . . ?
C95 C94 C97 119.0(4) . . ?
C94 C95 C96 121.7(4) . . ?
C91 C96 C95 118.7(4) . . ?
Cl1A C1A Cl2A 123(2) . . ?
Cl1B C1B Cl2B 127(3) . . ?

loop_
_geom_bond_atom_site_label_1
_geom_bond_atom_site_label_2
_geom_bond_distance
_geom_bond_site_symmetry_2
_geom_bond_publ_flag
S1 O6 1.436(3) . ?
S1 O5 1.444(3) . ?
S1 N2 1.643(3) . ?
S1 C21 1.760(3) . ?
S2 O8 1.435(3) . ?
S2 O7 1.436(3) . ?
S2 N9 1.644(3) . ?
S2 C91 1.771(4) . ?
F32 C32 1.341(4) . ?
F33 C33 1.334(4) . ?
F34 C34 1.335(4) . ?
F35 C35 1.333(5) . ?
F36 C36 1.338(4) . ?
F82 C82 1.345(4) . ?
F83 C83 1.329(4) . ?
F84 C84 1.345(4) . ?
F85 C85 1.347(4) . ?
F86 C86 1.349(4) . ?
N2 C1 1.478(4) . ?
N2 C3 1.480(4) . ?
N9 C8 1.486(4) . ?
N9 C10 1.493(4) . ?
C1 C10B 1.503(4) . ?
C3 C31 1.514(4) . ?
C3 C4 1.543(5) . ?
C4 C4A 1.508(4) . ?
C4A C5 1.388(5) . ?
C4A C10B 1.404(5) . ?
C5 C6 1.390(5) . ?
C6 C6A 1.391(5) . ?
C6A C10A 1.403(5) . ?
C6A C7 1.507(4) . ?
C7 C8 1.540(5) . ?
C8 C81 1.522(4) . ?
C10 C10A 1.514(5) . ?
C10A C10B 1.398(4) . ?
C21 C22 1.389(5) . ?
C21 C26 1.400(5) . ?
C22 C23 1.380(5) . ?
C23 C24 1.399(6) . ?
C24 C25 1.394(6) . ?
C24 C27 1.505(6) . ?
C25 C26 1.388(6) . ?
C31 C32 1.389(5) . ?
C31 C36 1.395(5) . ?
C32 C33 1.391(5) . ?
C33 C34 1.390(6) . ?
C34 C35 1.374(6) . ?
C35 C36 1.393(5) . ?
C81 C82 1.387(5) . ?
C81 C86 1.389(5) . ?
C82 C83 1.387(5) . ?
C83 C84 1.380(6) . ?
C84 C85 1.377(5) . ?
C85 C86 1.383(5) . ?
C91 C96 1.392(5) . ?
C91 C92 1.396(6) . ?
C92 C93 1.387(6) . ?
C93 C94 1.385(6) . ?
C94 C95 1.388(6) . ?
C94 C97 1.505(6) . ?
C95 C96 1.392(5) . ?
C1A Cl1A 1.59(2) . ?
C1A Cl2A 1.62(2) . ?
C1B Cl1B 1.56(2) . ?
C1B Cl2B 1.58(2) . ?
